data_4061132
loop_
_publ_author_name
'Junpei Kuwabara'
'Daisuke Takeuchi'
'Kohtaro Osakada'

_publ_section_title
;
Preparation and Properties of Cp2Zr(\m-N=CAr2)2PdCl(Me), New Zr/Pd
Heterobimetallic Complexes with Bridging Alkylideneamido Ligands 
;
_journal_name_full Organometallics
_journal_page_first 5092
_journal_paper_doi 10.1021/om0495269
_journal_volume 23
_journal_year 2004
_chemical_formula_moiety 'C47 H47 Cl N2 Pd Zr '
_chemical_formula_sum 'C47 H47 Cl N2 Pd Zr'
_chemical_formula_weight 872.97
_space_group_crystal_system orthorhombic
_space_group_IT_number 62
_space_group_name_Hall '-P 2ac 2n'
_space_group_name_H-M_alt 'P n m a'
_cell_angle_alpha 90
_cell_angle_beta 90
_cell_angle_gamma 90
_cell_formula_units_Z 4
_cell_length_a 18.641(5)
_cell_length_b 18.013(5)
_cell_length_c 11.793(3)
_cell_measurement_temperature 113.1
_cell_volume 3959.6(20)
_exptl_crystal_density_diffrn 1.464
_cod_depositor_comments
;
 Updating space group information.

 Antanas Vaitkus,
 2018-06-11
;
_cod_original_sg_symbol_Hall 'P 21/N 21/M 21/A '
_cod_original_formula_sum 'C47 H47 Cl N2 Pd Zr '
_cod_database_code 4061132

loop_
_space_group_symop_id
_space_group_symop_operation_xyz
1 x,y,z
2 -x,-y,-z
3 -x+1/2,y+1/2,z+1/2
4 x+1/2,-y+1/2,-z+1/2
5 x,-y+1/2,z
6 -x,y+1/2,-z
7 -x+1/2,-y,z+1/2
8 x+1/2,y,-z+1/2

loop_
_atom_site_label
_atom_site_type_symbol
_atom_site_fract_x
_atom_site_fract_y
_atom_site_fract_z
_atom_site_U_iso_or_equiv
_atom_site_adp_type
_atom_site_occupancy
_atom_site_symmetry_multiplicity
_atom_site_calc_flag
_atom_site_refinement_flags
_atom_site_disorder_assembly
_atom_site_disorder_group
Pd(1) Pd 0.641150(10) 0.2500 0.61503(2) 0.01613(8) Uani 1.00 1 d . . .
Zr(1) Zr 0.79358(2) 0.2500 0.61810(3) 0.01559(10) Uani 1.00 1 d . . .
Cl(1) Cl 0.56298(4) 0.16468(4) 0.68948(4) 0.0424(3) Uani 0.75 1 d P . .
N(1) N 0.71680(11) 0.16586(13) 0.5736(2) 0.0189(6) Uani 1.00 1 d . . .
C(1) C 0.56298(4) 0.16468(4) 0.68948(4) 0.672(11) Uani 0.25 1 d P . .
C(2) C 0.7489(2) 0.250000(10) 0.8232(4) 0.041(1) Uani 1.00 1 d . . .
C(3) C 0.7921(2) 0.3121(2) 0.8106(3) 0.0459(11) Uani 1.00 1 d . . .
C(4) C 0.8613(2) 0.2883(2) 0.7905(3) 0.0486(11) Uani 1.00 1 d . . .
C(5) C 0.8379(2) 0.2114(2) 0.4227(3) 0.0312(8) Uani 1.00 1 d . . .
C(6) C 0.8886(2) 0.1868(2) 0.5019(3) 0.0293(8) Uani 1.00 1 d . . .
C(7) C 0.9217(2) 0.250000(10) 0.5493(4) 0.0294(11) Uani 1.00 1 d . . .
C(8) C 0.7063(1) 0.1053(2) 0.5201(2) 0.0201(7) Uani 1.00 1 d . . .
C(9) C 0.6387(1) 0.0890(2) 0.4545(2) 0.0204(7) Uani 1.00 1 d . . .
C(10) C 0.6110(2) 0.0173(2) 0.4457(3) 0.0227(7) Uani 1.00 1 d . . .
C(11) C 0.5490(2) 0.0042(2) 0.3854(3) 0.0274(8) Uani 1.00 1 d . . .
C(12) C 0.5132(2) 0.0612(2) 0.3293(3) 0.0281(8) Uani 1.00 1 d . . .
C(13) C 0.5415(2) 0.1318(2) 0.3366(3) 0.0315(8) Uani 1.00 1 d . . .
C(14) C 0.6037(2) 0.1455(2) 0.3978(3) 0.0297(8) Uani 1.00 1 d . . .
C(15) C 0.4464(2) 0.0454(2) 0.2609(3) 0.0408(10) Uani 1.00 1 d . . .
C(16) C 0.7626(1) 0.0464(2) 0.5166(2) 0.0199(6) Uani 1.00 1 d . . .
C(17) C 0.8012(2) 0.0281(2) 0.6129(3) 0.0267(8) Uani 1.00 1 d . . .
C(18) C 0.8536(2) -0.0265(2) 0.6101(3) 0.0325(9) Uani 1.00 1 d . . .
C(19) C 0.8705(2) -0.0629(2) 0.5101(3) 0.0316(8) Uani 1.00 1 d . . .
C(20) C 0.8323(2) -0.0444(2) 0.4129(3) 0.0290(8) Uani 1.00 1 d . . .
C(21) C 0.7789(1) 0.0093(2) 0.4162(3) 0.0239(7) Uani 1.00 1 d . . .
C(22) C 0.9277(2) -0.1222(2) 0.5057(3) 0.0489(11) Uani 1.00 1 d . . .
C(23) C 0.7310(2) 0.2117(2) 0.1557(3) 0.0433(10) Uani 1.00 1 d . . .
C(24) C 0.7898(2) 0.1729(3) 0.1201(3) 0.0460(12) Uani 1.00 1 d . . .
C(25) C 0.8506(2) 0.2116(3) 0.0855(3) 0.0510(11) Uani 1.00 1 d . . .
H(1) H 0.7003(2) 0.250000(10) 0.8471(4) 0.049(2) Uiso 1.00 1 c . . .
H(2) H 0.7778(2) 0.3619(2) 0.8242(3) 0.055(2) Uiso 1.00 1 c . . .
H(3) H 0.9026(2) 0.3193(2) 0.7912(3) 0.058(2) Uiso 1.00 1 c . . .
H(4) H 0.8128(2) 0.1805(2) 0.3709(3) 0.0377(13) Uiso 1.00 1 c . . .
H(5) H 0.9049(2) 0.1373(2) 0.5121(3) 0.0352(13) Uiso 1.00 1 c . . .
H(6) H 0.9629(2) 0.250000(10) 0.5968(4) 0.035(2) Uiso 1.00 1 c . . .
H(7) H 0.6355(2) -0.0228(2) 0.4810(3) 0.0271(12) Uiso 1.00 1 c . . .
H(8) H 0.5298(2) -0.0447(2) 0.3830(3) 0.0329(13) Uiso 1.00 1 c . . .
H(9) H 0.5174(2) 0.1715(2) 0.2996(3) 0.0380(13) Uiso 1.00 1 c . . .
H(10) H 0.6226(2) 0.1944(2) 0.4005(3) 0.0357(13) Uiso 1.00 1 c . . .
H(11) H 0.4297(2) 0.0906(2) 0.2288(3) 0.049(1) Uiso 1.00 1 c . . .
H(12) H 0.4572(2) 0.0112(2) 0.2019(3) 0.049(1) Uiso 1.00 1 c . . .
H(13) H 0.4104(2) 0.0251(2) 0.3086(3) 0.049(1) Uiso 1.00 1 c . . .
H(14) H 0.7912(2) 0.0529(2) 0.6823(3) 0.0320(13) Uiso 1.00 1 c . . .
H(15) H 0.8790(2) -0.0386(2) 0.6774(3) 0.0390(13) Uiso 1.00 1 c . . .
H(16) H 0.8425(2) -0.0691(2) 0.3436(3) 0.0349(13) Uiso 1.00 1 c . . .
H(17) H 0.7529(1) 0.0211(2) 0.3493(3) 0.0288(12) Uiso 1.00 1 c . . .
H(18) H 0.9059(2) -0.1677(2) 0.4838(3) 0.059(2) Uiso 1.00 1 c . . .
H(19) H 0.9635(2) -0.1092(2) 0.4520(3) 0.059(2) Uiso 1.00 1 c . . .
H(20) H 0.9490(2) -0.1278(2) 0.5784(3) 0.059(2) Uiso 1.00 1 c . . .
H(21) H 0.6896(2) 0.1854(2) 0.1800(3) 0.052(1) Uiso 1.00 1 c . . .
H(22) H 0.7899(2) 0.1202(3) 0.1202(3) 0.055(2) Uiso 1.00 1 c . . .
H(23) H 0.8920(2) 0.1853(3) 0.0610(3) 0.061(2) Uiso 1.00 1 c . . .

loop_
_atom_site_aniso_label
_atom_site_aniso_U_11
_atom_site_aniso_U_22
_atom_site_aniso_U_33
_atom_site_aniso_U_12
_atom_site_aniso_U_13
_atom_site_aniso_U_23
Pd(1) 0.0108(2) 0.0191(2) 0.0185(2) 0.0000 -0.00097(10) 0.0000
Zr(1) 0.0109(2) 0.0205(2) 0.0154(2) 0.0000 -0.00111(12) 0.0000
Cl(1) 0.0354(6) 0.0385(6) 0.0534(7) -0.0033(5) -0.0029(5) 0.0010(5)
N(1) 0.0181(11) 0.0204(11) 0.0183(11) -0.0008(8) -0.0006(9) 0.0014(9)
C(1) 10.6(58) 1.8(13) 6.7(33) -3.5(24) 8.2(43) -2.3(17)
C(2) 0.019(2) 0.090(4) 0.013(2) 0.0000 0.001(2) 0.0000
C(3) 0.090(3) 0.030(2) 0.018(2) 0.017(2) -0.008(2) -0.003(1)
C(4) 0.042(2) 0.086(3) 0.018(2) -0.038(2) -0.006(1) -0.002(2)
C(5) 0.026(2) 0.045(2) 0.022(1) -0.006(1) 0.0099(12) -0.009(1)
C(6) 0.020(1) 0.033(2) 0.035(2) 0.0056(12) 0.0123(13) -0.0004(13)
C(7) 0.010(2) 0.047(3) 0.031(2) 0.0000 0.004(2) 0.0000
C(8) 0.0219(13) 0.0199(13) 0.019(1) -0.0012(10) -0.0001(10) 0.0024(11)
C(9) 0.0186(13) 0.0224(13) 0.0202(13) 0.0010(10) -0.0008(10) -0.0027(11)
C(10) 0.0185(13) 0.0208(13) 0.029(2) 0.0000(10) 0.0005(11) 0.0034(11)
C(11) 0.021(2) 0.030(2) 0.031(2) -0.0074(12) 0.0019(12) 0.0017(12)
C(12) 0.020(1) 0.039(2) 0.026(2) 0.0011(12) -0.0002(12) -0.0036(13)
C(13) 0.036(2) 0.028(2) 0.030(2) 0.0116(13) -0.011(1) -0.0038(13)
C(14) 0.039(2) 0.020(1) 0.029(2) 0.0028(12) -0.009(1) -0.0025(12)
C(15) 0.029(2) 0.053(2) 0.041(2) -0.003(2) -0.010(2) -0.001(2)
C(16) 0.0171(12) 0.0188(12) 0.024(1) -0.0021(10) 0.0007(11) -0.0000(11)
C(17) 0.029(2) 0.028(2) 0.023(2) 0.0039(12) -0.0010(12) -0.0016(12)
C(18) 0.031(2) 0.037(2) 0.029(2) 0.0080(13) -0.0076(13) 0.000(1)
C(19) 0.021(2) 0.034(2) 0.039(2) 0.0047(12) 0.0031(13) 0.002(1)
C(20) 0.022(2) 0.037(2) 0.029(2) 0.0016(12) 0.0053(12) -0.0035(13)
C(21) 0.020(1) 0.027(1) 0.024(1) -0.0017(11) -0.0006(11) -0.0016(12)
C(22) 0.041(2) 0.058(2) 0.048(2) 0.026(2) 0.001(2) -0.002(2)
C(23) 0.044(2) 0.056(2) 0.030(2) -0.003(2) -0.001(2) 0.003(2)
C(24) 0.051(3) 0.055(3) 0.032(2) 0.003(2) -0.006(2) -0.003(2)
C(25) 0.042(2) 0.086(3) 0.025(2) 0.014(2) -0.010(2) -0.005(2)

loop_
_geom_bond_atom_site_label_1
_geom_bond_atom_site_label_2
_geom_bond_distance
_geom_bond_publ_flag
_geom_bond_site_symmetry_1
_geom_bond_site_symmetry_2
Pd(1) Zr(1) 2.8416(4) yes . .
Pd(1) Cl(1) 2.2926(7) yes . .
Pd(1) N(1) 2.127(2) yes . .
Zr(1) N(1) 2.150(2) yes . .
Zr(1) C(2) 2.558(4) no . .
Zr(1) C(3) 2.531(3) no . .
Zr(1) C(4) 2.490(3) no . .
Zr(1) C(5) 2.545(3) no . .
Zr(1) C(6) 2.512(3) no . .
Zr(1) C(7) 2.523(4) no . .
N(1) C(8) 1.275(4) yes . .
C(2) C(3) 1.386(5) no . .
C(2) H(1) 0.950(6) no . .
C(3) C(4) 1.379(6) no . .
C(3) H(2) 0.950(5) no . .
C(4) H(3) 0.950(5) no . .
C(5) C(6) 1.401(4) no . .
C(5) H(4) 0.950(4) no . .
C(6) C(7) 1.411(4) no . .
C(6) H(5) 0.950(5) no . .
C(7) H(6) 0.950(6) no . .
C(8) C(9) 1.507(4) no . .
C(8) C(16) 1.494(4) no . .
C(9) C(10) 1.395(4) no . .
C(9) C(14) 1.382(4) no . .
C(10) C(11) 1.379(4) no . .
C(10) H(7) 0.950(4) no . .
C(11) C(12) 1.391(4) no . .
C(11) H(8) 0.950(4) no . .
C(12) C(13) 1.379(4) no . .
C(12) C(15) 1.511(5) no . .
C(13) C(14) 1.387(5) no . .
C(13) H(9) 0.950(4) no . .
C(14) H(10) 0.950(4) no . .
C(15) H(11) 0.950(5) no . .
C(15) H(12) 0.950(5) no . .
C(15) H(13) 0.950(5) no . .
C(16) C(17) 1.385(4) no . .
C(16) C(21) 1.393(4) no . .
C(17) C(18) 1.385(5) no . .
C(17) H(14) 0.950(4) no . .
C(18) C(19) 1.385(5) no . .
C(18) H(15) 0.950(5) no . .
C(19) C(20) 1.390(5) no . .
C(19) C(22) 1.511(5) no . .
C(20) C(21) 1.388(4) no . .
C(20) H(16) 0.950(5) no . .
C(21) H(17) 0.950(4) no . .
C(22) H(18) 0.950(6) no . .
C(22) H(19) 0.950(5) no . .
C(22) H(20) 0.950(6) no . .
C(23) C(24) 1.365(6) no . .
C(23) H(21) 0.950(6) no . .
C(24) C(25) 1.391(6) no . .
C(24) H(22) 0.950(7) no . .
C(25) H(23) 0.950(6) no . .
